data_4340920
loop_
_publ_author_name
'Mahmudov, Kamran T.'
'Kopylovich, Maximilian N.'
'Sabbatini, Alessandra'
'Drew, Michael G. B.'
'Martins, Lu\'isa M D R S'
'Pettinari, Claudio'
'Pombeiro, Armando J. L.'

_publ_section_title
;
 Cooperative metal-ligand assisted E/Z isomerization and cyano activation
 at Cu(II) and Co(II) complexes of arylhydrazones of active methylene
 nitriles.
;
_journal_issue 18
_journal_name_full 'Inorganic chemistry'
_journal_page_first 9946
_journal_page_last 9958
_journal_paper_doi 10.1021/ic501704g
_journal_volume 53
_journal_year 2014
_chemical_formula_sum 'C29 H28 Cu3 N10 O13 S'
_chemical_formula_weight 947.29
_chemical_name_systematic
;
 ?
;
_space_group_IT_number 14
_symmetry_cell_setting monoclinic
_symmetry_space_group_name_Hall '-P 2yn'
_symmetry_space_group_name_H-M 'P 1 21/n 1'
_atom_sites_solution_hydrogens geom
_atom_sites_solution_primary direct
_atom_sites_solution_secondary difmap
_audit_creation_method SHELXL-97
_cell_angle_alpha 90.00
_cell_angle_beta 95.325(8)
_cell_angle_gamma 90.00
_cell_formula_units_Z 4
_cell_length_a 9.3042(7)
_cell_length_b 33.518(3)
_cell_length_c 11.3289(12)
_cell_measurement_reflns_used 19196
_cell_measurement_temperature 150(2)
_cell_measurement_theta_max 27.50
_cell_measurement_theta_min 3.21
_cell_volume 3517.8(6)
_computing_cell_refinement 'Crysalis, Oxford Diffraction'
_computing_data_collection 'Crysalis, Oxford Diffraction'
_computing_data_reduction 'Crysalis, Oxford Diffraction'
_computing_molecular_graphics PLATON(Spek,2004)
_computing_structure_refinement 'SHELXL-97 (Sheldrick, 1997)'
_computing_structure_solution 'SHELXS-97 (Sheldrick, 1997)'
_diffrn_ambient_temperature 150(2)
_diffrn_measured_fraction_theta_full 0.965
_diffrn_measured_fraction_theta_max 0.965
_diffrn_measurement_device 'Oxford Diffaction X-Calibur System'
_diffrn_measurement_method '321 frames, counting time 10 s.'
_diffrn_radiation_monochromator graphite
_diffrn_radiation_source 'fine-focus sealed tube'
_diffrn_radiation_type MoK\a
_diffrn_radiation_wavelength 0.71073
_diffrn_reflns_av_R_equivalents 0.0403
_diffrn_reflns_av_sigmaI/netI 0.1271
_diffrn_reflns_limit_h_max 7
_diffrn_reflns_limit_h_min -12
_diffrn_reflns_limit_k_max 40
_diffrn_reflns_limit_k_min -43
_diffrn_reflns_limit_l_max 13
_diffrn_reflns_limit_l_min -14
_diffrn_reflns_number 19196
_diffrn_reflns_theta_full 27.50
_diffrn_reflns_theta_max 27.50
_diffrn_reflns_theta_min 3.21
_diffrn_standards_decay_% n/a
_diffrn_standards_interval_count n/a
_diffrn_standards_interval_time n/a
_diffrn_standards_number n/a
_exptl_absorpt_coefficient_mu 1.938
_exptl_absorpt_correction_T_max 1.000
_exptl_absorpt_correction_T_min 0.855
_exptl_absorpt_correction_type empirical
_exptl_absorpt_process_details 'ABSPACK, Oxford Diffraction Ltd'
_exptl_crystal_colour green
_exptl_crystal_density_diffrn 1.787
_exptl_crystal_density_method 'not measured'
_exptl_crystal_description needle
_exptl_crystal_F_000 1916
_exptl_crystal_size_max 0.22
_exptl_crystal_size_mid 0.05
_exptl_crystal_size_min 0.05
_refine_diff_density_max 1.941
_refine_diff_density_min -0.921
_refine_diff_density_rms 0.117
_refine_ls_extinction_method none
_refine_ls_goodness_of_fit_ref 1.101
_refine_ls_hydrogen_treatment mixed
_refine_ls_matrix_type full
_refine_ls_number_parameters 510
_refine_ls_number_reflns 7792
_refine_ls_number_restraints 3
_refine_ls_restrained_S_all 1.104
_refine_ls_R_factor_all 0.1511
_refine_ls_R_factor_gt 0.0897
_refine_ls_shift/su_max 0.000
_refine_ls_shift/su_mean 0.000
_refine_ls_structure_factor_coef Fsqd
_refine_ls_weighting_details
;
  w=1/[\s^2^(Fo^2^)+(0.0796P)^2^+0.9122P] where P=(Fo^2^+2Fc^2^)/3
;
_refine_ls_weighting_scheme calc
_refine_ls_wR_factor_gt 0.1833
_refine_ls_wR_factor_ref 0.2049
_reflns_number_gt 4886
_reflns_number_total 7792
_reflns_threshold_expression >2sigma(I)
_cod_data_source_file ic501704g_si_005.cif
_cod_data_source_block i
_cod_depositor_comments 'Adding full bibliography for 4340912--4340921.cif.'
_cod_original_cell_volume 3517.7(5)
_cod_original_sg_symbol_H-M P21/n
_cod_database_code 4340920

loop_
_symmetry_equiv_pos_as_xyz
'x, y, z'
'-x+1/2, y+1/2, -z+1/2'
'-x, -y, -z'
'x-1/2, -y-1/2, z-1/2'

loop_
_atom_site_label
_atom_site_type_symbol
_atom_site_fract_x
_atom_site_fract_y
_atom_site_fract_z
_atom_site_U_iso_or_equiv
_atom_site_adp_type
_atom_site_occupancy
_atom_site_symmetry_multiplicity
_atom_site_calc_flag
_atom_site_refinement_flags
Cu1 Cu 0.16259(10) 0.15437(3) 0.10090(10) 0.0417(3) Uani 1 1 d D
Cu2 Cu 0.41709(11) 0.17015(3) 0.29828(9) 0.0349(3) Uani 1 1 d .
Cu3 Cu 0.44693(10) 0.10736(3) 0.09258(9) 0.0357(3) Uani 1 1 d .
O4 O 0.3727(5) 0.15940(14) 0.1309(4) 0.0237(11) Uani 1 1 d .
H4 H 0.4102 0.1804 0.0820 0.028 Uiso 1 1 calc R
O11 O 0.2677(5) 0.09866(15) 0.2341(4) 0.0268(12) Uani 1 1 d .
O13 O 0.0340(5) 0.06824(15) 0.2532(4) 0.0261(11) Uani 1 1 d .
O14 O 0.2531(5) 0.03332(15) 0.3238(5) 0.0273(12) Uani 1 1 d .
S12 S 0.18287(18) 0.07200(6) 0.29869(17) 0.0253(4) Uani 1 1 d .
C15 C 0.1868(7) 0.0964(2) 0.4397(6) 0.0222(16) Uani 1 1 d .
C16 C 0.0595(7) 0.1159(2) 0.4657(7) 0.0264(17) Uani 1 1 d .
H16 H -0.0246 0.1147 0.4146 0.032 Uiso 1 1 calc R
C17 C 0.0660(7) 0.1371(2) 0.5720(6) 0.0242(16) Uani 1 1 d .
H17 H -0.0122 0.1530 0.5868 0.029 Uiso 1 1 calc R
C18 C 0.1839(8) 0.1355(2) 0.6572(7) 0.0289(17) Uani 1 1 d .
H18 H 0.1829 0.1490 0.7289 0.035 Uiso 1 1 calc R
C19 C 0.3004(7) 0.1138(2) 0.6324(7) 0.0271(17) Uani 1 1 d .
H19 H 0.3798 0.1119 0.6883 0.033 Uiso 1 1 calc R
C20 C 0.3025(7) 0.0936(2) 0.5215(6) 0.0185(14) Uani 1 1 d .
N21 N 0.4265(5) 0.07272(17) 0.4946(5) 0.0207(13) Uani 1 1 d .
H21 H 0.4220 0.0581 0.4320 0.025 Uiso 1 1 calc R
N22 N 0.5510(6) 0.07491(17) 0.5634(5) 0.0222(13) Uani 1 1 d .
C23 C 0.6544(7) 0.0520(2) 0.5341(7) 0.0228(16) Uani 1 1 d .
C231 C 0.6461(7) 0.0269(2) 0.4329(6) 0.0195(15) Uani 1 1 d .
N232 N 0.6288(6) 0.00698(19) 0.3532(6) 0.0266(14) Uani 1 1 d .
C24 C 0.7958(7) 0.0558(2) 0.6127(7) 0.0238(16) Uani 1 1 d .
O25 O 0.8096(5) 0.07416(15) 0.7049(4) 0.0268(12) Uani 1 1 d .
O26 O 0.8975(5) 0.03456(14) 0.5668(4) 0.0238(11) Uani 1 1 d .
C27 C 1.0294(7) 0.0288(2) 0.6403(7) 0.0276(17) Uani 1 1 d .
H27A H 1.0726 0.0542 0.6599 0.041 Uiso 1 1 calc R
H27B H 1.0944 0.0130 0.5987 0.041 Uiso 1 1 calc R
H27C H 1.0096 0.0153 0.7118 0.041 Uiso 1 1 calc R
C32 C 0.5322(8) 0.0464(2) -0.0607(8) 0.0331(19) Uani 1 1 d .
H32 H 0.4415 0.0506 -0.1004 0.040 Uiso 1 1 calc R
C33 C 0.6213(7) 0.0181(2) -0.1138(7) 0.0286(17) Uani 1 1 d .
H33 H 0.5918 0.0050 -0.1842 0.034 Uiso 1 1 calc R
C34 C 0.7527(8) 0.0119(2) -0.0533(7) 0.0292(18) Uani 1 1 d .
H34 H 0.8183 -0.0051 -0.0847 0.035 Uiso 1 1 calc R
C35 C 0.7892(8) 0.0300(2) 0.0510(7) 0.0289(17) Uani 1 1 d .
H35 H 0.8748 0.0246 0.0974 0.035 Uiso 1 1 calc R
C36 C 0.6826(9) 0.0588(2) 0.0853(7) 0.0330(19) Uani 1 1 d .
N31 N 0.5591(7) 0.0656(2) 0.0292(7) 0.0342(16) Uani 1 1 d .
C37 C 0.7051(8) 0.0840(3) 0.1936(8) 0.038(2) Uani 1 1 d .
H37 H 0.7916 0.0809 0.2408 0.045 Uiso 1 1 calc R
N40 N 0.6057(7) 0.1123(2) 0.2307(8) 0.0392(18) Uani 1 1 d D
O49 O 0.1329(5) 0.19017(16) 0.2410(5) 0.0337(13) Uani 1 1 d .
O39 O 0.5936(5) 0.13495(19) 0.3015(5) 0.0395(15) Uani 1 1 d D
N48 N 0.2265(7) 0.1934(2) 0.3166(6) 0.0336(16) Uani 1 1 d .
C47 C 0.2407(9) 0.2077(3) 0.4365(8) 0.044(2) Uani 1 1 d .
H47 H 0.1601 0.2208 0.4602 0.053 Uiso 1 1 calc R
C46 C 0.3587(8) 0.2049(2) 0.5238(7) 0.0312(18) Uani 1 1 d .
C45 C 0.3835(8) 0.2204(2) 0.6371(7) 0.0297(17) Uani 1 1 d .
H45 H 0.3140 0.2355 0.6705 0.036 Uiso 1 1 calc R
C44 C 0.5084(8) 0.2129(2) 0.6952(7) 0.0318(18) Uani 1 1 d .
H44 H 0.5269 0.2229 0.7718 0.038 Uiso 1 1 calc R
C43 C 0.6176(7) 0.1901(2) 0.6461(7) 0.0264(16) Uani 1 1 d .
H43 H 0.7054 0.1839 0.6881 0.032 Uiso 1 1 calc R
C42 C 0.5805(8) 0.1777(2) 0.5282(7) 0.0319(18) Uani 1 1 d .
H42 H 0.6484 0.1642 0.4878 0.038 Uiso 1 1 calc R
N41 N 0.4504(8) 0.1850(2) 0.4737(6) 0.0406(18) Uani 1 1 d .
N51 N -0.0502(6) 0.1558(2) 0.0555(6) 0.0364(17) Uani 1 1 d .
C52 C -0.1402(8) 0.1769(2) 0.0972(8) 0.0346(19) Uani 1 1 d .
H52 H -0.1094 0.1923 0.1629 0.042 Uiso 1 1 calc R
C53 C -0.2803(7) 0.1796(2) 0.0559(7) 0.0283(17) Uani 1 1 d .
H53 H -0.3438 0.1953 0.0943 0.034 Uiso 1 1 calc R
C54 C -0.3274(7) 0.1583(2) -0.0450(7) 0.0254(16) Uani 1 1 d .
H54 H -0.4230 0.1597 -0.0769 0.030 Uiso 1 1 calc R
C55 C -0.2294(8) 0.1352(3) -0.0964(8) 0.037(2) Uani 1 1 d .
H55 H -0.2573 0.1202 -0.1636 0.045 Uiso 1 1 calc R
C56 C -0.0873(8) 0.1347(2) -0.0464(8) 0.035(2) Uani 1 1 d .
C57 C 0.0279(8) 0.1139(3) -0.0826(8) 0.039(2) Uani 1 1 d .
H57 H 0.0114 0.0959 -0.1449 0.047 Uiso 1 1 calc R
N58 N 0.1726(8) 0.1187(2) -0.0289(7) 0.0461(19) Uani 1 1 d D
O59 O 0.2727(6) 0.10154(16) -0.0490(5) 0.0305(12) Uani 1 1 d .
O61 O 0.5272(5) 0.23079(16) 0.2515(5) 0.0304(12) Uani 1 1 d D
H61 H 0.608(5) 0.234(2) 0.293(6) 0.036 Uiso 1 1 d D
C62 C 0.4398(8) 0.2657(2) 0.2421(8) 0.0355(19) Uani 1 1 d .
H62A H 0.3445 0.2589 0.2083 0.053 Uiso 1 1 calc R
H62B H 0.4815 0.2848 0.1923 0.053 Uiso 1 1 calc R
H62C H 0.4343 0.2770 0.3195 0.053 Uiso 1 1 calc R
N1 N 0.3027(7) 0.2341(2) -0.0599(6) 0.0316(15) Uani 1 1 d .
O1 O 0.2905(5) 0.26584(16) -0.1167(5) 0.0302(12) Uani 1 1 d .
O2 O 0.4215(5) 0.22132(15) -0.0140(5) 0.0285(12) Uani 1 1 d .
O3 O 0.1854(5) 0.21457(17) -0.0482(5) 0.0385(14) Uani 1 1 d .

loop_
_atom_site_aniso_label
_atom_site_aniso_U_11
_atom_site_aniso_U_22
_atom_site_aniso_U_33
_atom_site_aniso_U_23
_atom_site_aniso_U_13
_atom_site_aniso_U_12
Cu1 0.0270(5) 0.0466(7) 0.0499(7) 0.0176(6) -0.0057(4) -0.0048(4)
Cu2 0.0486(6) 0.0329(6) 0.0231(6) -0.0015(4) 0.0021(4) -0.0121(4)
Cu3 0.0435(6) 0.0246(5) 0.0425(7) 0.0003(5) 0.0221(5) 0.0019(4)
O4 0.026(2) 0.023(3) 0.021(3) 0.000(2) -0.002(2) -0.0011(19)
O11 0.025(2) 0.030(3) 0.025(3) 0.001(2) 0.001(2) 0.000(2)
O13 0.024(2) 0.030(3) 0.024(3) -0.005(2) 0.001(2) 0.001(2)
O14 0.028(3) 0.026(3) 0.027(3) -0.002(2) -0.003(2) -0.001(2)
S12 0.0249(9) 0.0261(10) 0.0247(11) -0.0013(8) 0.0009(7) 0.0012(7)
C15 0.022(3) 0.020(4) 0.024(4) 0.000(3) 0.006(3) -0.001(3)
C16 0.027(4) 0.030(4) 0.023(4) 0.006(3) 0.003(3) 0.003(3)
C17 0.021(3) 0.023(4) 0.028(5) -0.004(3) 0.000(3) -0.002(3)
C18 0.039(4) 0.029(4) 0.019(4) 0.000(3) 0.004(3) -0.001(3)
C19 0.024(3) 0.028(4) 0.029(5) -0.001(3) 0.000(3) -0.003(3)
C20 0.020(3) 0.018(4) 0.017(4) -0.003(3) 0.001(3) -0.004(3)
N21 0.024(3) 0.021(3) 0.017(3) 0.004(2) -0.003(2) -0.001(2)
N22 0.023(3) 0.021(3) 0.022(3) 0.000(3) 0.003(2) -0.004(2)
C23 0.021(3) 0.023(4) 0.024(4) 0.003(3) 0.003(3) 0.000(3)
C231 0.020(3) 0.019(4) 0.020(4) 0.001(3) 0.005(3) 0.002(3)
N232 0.023(3) 0.026(4) 0.030(4) -0.001(3) -0.001(3) -0.002(2)
C24 0.024(3) 0.022(4) 0.025(5) 0.005(3) 0.003(3) 0.002(3)
O25 0.024(2) 0.031(3) 0.025(3) -0.005(2) 0.003(2) -0.001(2)
O26 0.021(2) 0.024(3) 0.027(3) -0.002(2) 0.002(2) -0.0028(19)
C27 0.021(3) 0.026(4) 0.036(5) -0.003(3) 0.003(3) -0.002(3)
C32 0.032(4) 0.027(5) 0.042(6) 0.011(4) 0.007(4) 0.004(3)
C33 0.025(4) 0.031(4) 0.030(5) 0.003(3) 0.003(3) 0.001(3)
C34 0.033(4) 0.033(5) 0.023(5) 0.000(3) 0.009(3) 0.000(3)
C35 0.030(4) 0.031(5) 0.025(5) 0.005(3) -0.001(3) -0.002(3)
C36 0.048(5) 0.028(4) 0.024(5) -0.009(3) 0.013(4) -0.014(4)
N31 0.041(4) 0.026(4) 0.037(5) 0.010(3) 0.012(3) 0.000(3)
C37 0.032(4) 0.041(5) 0.041(6) 0.004(4) 0.003(4) 0.001(4)
N40 0.031(4) 0.021(4) 0.067(6) 0.013(4) 0.017(4) 0.006(3)
O49 0.027(3) 0.034(3) 0.041(4) 0.009(3) 0.011(3) 0.008(2)
O39 0.033(3) 0.039(4) 0.043(4) 0.018(3) -0.016(3) -0.008(3)
N48 0.045(4) 0.030(4) 0.028(4) -0.008(3) 0.015(3) -0.004(3)
C47 0.046(5) 0.037(6) 0.050(6) -0.006(4) 0.005(4) 0.000(4)
C46 0.034(4) 0.032(5) 0.027(5) 0.010(4) -0.001(3) -0.005(3)
C45 0.039(4) 0.024(4) 0.026(5) 0.002(3) 0.000(3) -0.002(3)
C44 0.042(4) 0.030(5) 0.023(5) -0.002(3) 0.004(3) 0.000(3)
C43 0.028(4) 0.029(4) 0.023(4) -0.002(3) 0.004(3) -0.002(3)
C42 0.046(5) 0.026(4) 0.025(5) 0.008(3) 0.011(4) 0.002(3)
N41 0.063(5) 0.033(4) 0.025(4) 0.004(3) 0.001(4) -0.014(3)
N51 0.020(3) 0.037(4) 0.050(5) 0.017(4) -0.006(3) -0.007(3)
C52 0.030(4) 0.030(5) 0.043(6) 0.007(4) -0.002(4) -0.006(3)
C53 0.028(4) 0.031(5) 0.025(5) 0.002(3) 0.001(3) -0.006(3)
C54 0.021(3) 0.028(4) 0.028(4) 0.006(3) 0.003(3) 0.000(3)
C55 0.042(5) 0.035(5) 0.036(5) 0.012(4) 0.005(4) -0.002(4)
C56 0.031(4) 0.028(5) 0.048(6) 0.016(4) 0.019(4) 0.007(3)
C57 0.042(5) 0.046(6) 0.030(5) 0.001(4) 0.003(4) -0.001(4)
N58 0.044(4) 0.039(5) 0.054(5) 0.011(4) -0.005(4) -0.002(3)
O59 0.042(3) 0.026(3) 0.024(3) -0.003(2) 0.006(2) -0.007(2)
O61 0.032(3) 0.031(3) 0.028(3) -0.002(2) 0.000(2) -0.008(2)
C62 0.041(4) 0.031(5) 0.035(5) -0.005(4) 0.008(4) -0.007(4)
N1 0.044(4) 0.030(4) 0.021(4) 0.004(3) 0.005(3) 0.005(3)
O1 0.034(3) 0.031(3) 0.026(3) 0.008(2) 0.003(2) 0.002(2)
O2 0.027(3) 0.032(3) 0.027(3) 0.002(2) 0.005(2) 0.002(2)
O3 0.034(3) 0.042(4) 0.038(4) 0.011(3) -0.001(2) -0.003(2)

loop_
_atom_type_symbol
_atom_type_description
_atom_type_scat_dispersion_real
_atom_type_scat_dispersion_imag
_atom_type_scat_source
C C 0.0033 0.0016 'International Tables Vol C Tables 4.2.6.8 and 6.1.1.4'
H H 0.0000 0.0000 'International Tables Vol C Tables 4.2.6.8 and 6.1.1.4'
N N 0.0061 0.0033 'International Tables Vol C Tables 4.2.6.8 and 6.1.1.4'
O O 0.0106 0.0060 'International Tables Vol C Tables 4.2.6.8 and 6.1.1.4'
Cu Cu 0.3201 1.2651 'International Tables Vol C Tables 4.2.6.8 and 6.1.1.4'
S S 0.1246 0.1234 'International Tables Vol C Tables 4.2.6.8 and 6.1.1.4'

loop_
_geom_angle_atom_site_label_1
_geom_angle_atom_site_label_2
_geom_angle_atom_site_label_3
_geom_angle
N58 Cu1 O4 93.9(3)
N58 Cu1 N51 86.3(3)
O4 Cu1 N51 172.0(2)
N58 Cu1 O49 174.5(3)
O4 Cu1 O49 91.1(2)
N51 Cu1 O49 89.0(3)
N58 Cu1 O11 87.3(2)
O4 Cu1 O11 68.73(17)
N51 Cu1 O11 119.2(2)
O49 Cu1 O11 92.45(19)
O4 Cu2 N48 93.7(2)
O4 Cu2 O39 90.5(2)
N48 Cu2 O39 165.9(3)
O4 Cu2 N41 175.2(3)
N48 Cu2 N41 81.8(3)
O39 Cu2 N41 94.3(3)
O4 Cu2 O61 89.87(19)
N48 Cu2 O61 95.6(2)
O39 Cu2 O61 97.9(2)
N41 Cu2 O61 88.8(2)
N31 Cu3 O4 162.6(2)
N31 Cu3 N40 88.1(3)
O4 Cu3 N40 90.2(2)
N31 Cu3 O59 93.0(3)
O4 Cu3 O59 89.4(2)
N40 Cu3 O59 177.8(2)
N31 Cu3 O11 125.9(2)
O4 Cu3 O11 71.36(18)
N40 Cu3 O11 89.8(2)
O59 Cu3 O11 88.06(18)
Cu2 O4 Cu3 109.8(2)
Cu2 O4 Cu1 107.7(2)
Cu3 O4 Cu1 104.7(2)
Cu2 O4 H4 111.4
Cu3 O4 H4 111.4
Cu1 O4 H4 111.4
S12 O11 Cu3 148.4(3)
S12 O11 Cu1 124.1(3)
Cu3 O11 Cu1 76.71(15)
O11 S12 O13 115.4(3)
O11 S12 O14 113.1(3)
O13 S12 O14 112.9(3)
O11 S12 C15 101.7(3)
O13 S12 C15 107.4(3)
O14 S12 C15 104.9(3)
C20 C15 C16 121.2(7)
C20 C15 S12 121.8(5)
C16 C15 S12 116.7(5)
C17 C16 C15 116.6(7)
C17 C16 H16 121.7
C15 C16 H16 121.7
C18 C17 C16 123.2(7)
C18 C17 H17 118.4
C16 C17 H17 118.4
C19 C18 C17 117.9(7)
C19 C18 H18 121.0
C17 C18 H18 121.0
C18 C19 C20 120.9(7)
C18 C19 H19 119.6
C20 C19 H19 119.6
C15 C20 N21 120.0(6)
C15 C20 C19 119.6(6)
N21 C20 C19 120.3(6)
N22 N21 C20 122.0(6)
N22 N21 H21 119.0
C20 N21 H21 119.0
C23 N22 N21 116.2(6)
N22 C23 C231 124.9(6)
N22 C23 C24 114.9(6)
C231 C23 C24 120.1(6)
N232 C231 C23 174.9(7)
O25 C24 O26 126.1(6)
O25 C24 C23 124.4(6)
O26 C24 C23 109.5(6)
C24 O26 C27 116.6(6)
O26 C27 H27A 109.5
O26 C27 H27B 109.5
H27A C27 H27B 109.5
O26 C27 H27C 109.5
H27A C27 H27C 109.5
H27B C27 H27C 109.5
N31 C32 C33 128.6(8)
N31 C32 H32 115.7
C33 C32 H32 115.7
C34 C33 C32 114.8(8)
C34 C33 H33 122.6
C32 C33 H33 122.6
C35 C34 C33 121.0(7)
C35 C34 H34 119.5
C33 C34 H34 119.5
C34 C35 C36 114.2(7)
C34 C35 H35 122.9
C36 C35 H35 122.9
N31 C36 C35 125.8(7)
N31 C36 C37 111.0(7)
C35 C36 C37 123.2(7)
C32 N31 C36 115.4(7)
C32 N31 Cu3 128.6(6)
C36 N31 Cu3 115.9(6)
N40 C37 C36 125.4(7)
N40 C37 H37 117.3
C36 C37 H37 117.3
O39 N40 C37 141.3(8)
O39 N40 Cu3 119.2(5)
C37 N40 Cu3 99.4(6)
N48 O49 Cu1 118.8(5)
N40 O39 Cu2 121.3(5)
O49 N48 C47 136.1(7)
O49 N48 Cu2 120.3(5)
C47 N48 Cu2 103.2(5)
C46 C47 N48 129.6(8)
C46 C47 H47 115.2
N48 C47 H47 115.2
N41 C46 C45 123.8(7)
N41 C46 C47 103.6(8)
C45 C46 C47 132.6(8)
C44 C45 C46 117.4(8)
C44 C45 H45 121.3
C46 C45 H45 121.3
C45 C44 C43 122.6(8)
C45 C44 H44 118.7
C43 C44 H44 118.7
C42 C43 C44 114.0(7)
C42 C43 H43 123.0
C44 C43 H43 123.0
N41 C42 C43 121.2(7)
N41 C42 H42 119.4
C43 C42 H42 119.4
C46 N41 C42 120.9(8)
C46 N41 Cu2 121.3(6)
C42 N41 Cu2 117.1(6)
C52 N51 C56 119.7(7)
C52 N51 Cu1 127.8(6)
C56 N51 Cu1 111.7(5)
N51 C52 C53 125.4(9)
N51 C52 H52 117.3
C53 C52 H52 117.3
C52 C53 C54 118.4(8)
C52 C53 H53 120.8
C54 C53 H53 120.8
C55 C54 C53 118.1(7)
C55 C54 H54 121.0
C53 C54 H54 121.0
C54 C55 C56 118.8(8)
C54 C55 H55 120.6
C56 C55 H55 120.6
N51 C56 C57 111.8(7)
N51 C56 C55 119.4(7)
C57 C56 C55 128.7(9)
C56 C57 N58 123.0(8)
C56 C57 H57 118.5
N58 C57 H57 118.5
O59 N58 C57 127.8(8)
O59 N58 Cu1 125.0(6)
C57 N58 Cu1 106.7(6)
N58 O59 Cu3 112.0(5)
C62 O61 Cu2 117.9(4)
C62 O61 H61 113(6)
Cu2 O61 H61 112(6)
O61 C62 H62A 109.5
O61 C62 H62B 109.5
H62A C62 H62B 109.5
O61 C62 H62C 109.5
H62A C62 H62C 109.5
H62B C62 H62C 109.5
O1 N1 O2 122.8(6)
O1 N1 O3 116.7(6)
O2 N1 O3 120.5(6)

loop_
_geom_bond_atom_site_label_1
_geom_bond_atom_site_label_2
_geom_bond_distance
Cu1 N58 1.904(8)
Cu1 O4 1.960(4)
Cu1 N51 1.999(6)
Cu1 O49 2.029(6)
Cu1 O11 2.539(5)
Cu1 Cu3 3.0883(14)
Cu1 Cu2 3.1471(14)
Cu2 O4 1.936(5)
Cu2 N48 1.965(7)
Cu2 O39 2.020(6)
Cu2 N41 2.044(7)
Cu2 O61 2.359(5)
Cu2 Cu3 3.1713(14)
Cu3 N31 1.924(7)
Cu3 O4 1.940(5)
Cu3 N40 2.056(8)
Cu3 O59 2.181(5)
Cu3 O11 2.436(5)
O4 H4 0.9800
O11 S12 1.436(5)
O13 S12 1.438(5)
O14 S12 1.468(5)
S12 C15 1.792(7)
C15 C20 1.357(9)
C15 C16 1.408(9)
C16 C17 1.395(10)
C16 H16 0.9300
C17 C18 1.393(10)
C17 H17 0.9300
C18 C19 1.358(10)
C18 H18 0.9300
C19 C20 1.427(10)
C19 H19 0.9300
C20 N21 1.407(8)
N21 N22 1.337(7)
N21 H21 0.8600
N22 C23 1.297(8)
C23 C231 1.420(10)
C23 C24 1.524(9)
C231 N232 1.122(9)
C24 O25 1.208(8)
C24 O26 1.329(8)
O26 C27 1.431(8)
C27 H27A 0.9600
C27 H27B 0.9600
C27 H27C 0.9600
C32 N31 1.211(10)
C32 C33 1.428(11)
C32 H32 0.9300
C33 C34 1.361(10)
C33 H33 0.9300
C34 C35 1.343(10)
C34 H34 0.9300
C35 C36 1.462(11)
C35 H35 0.9300
C36 N31 1.282(10)
C36 C37 1.488(11)
C37 N40 1.415(10)
C37 H37 0.9300
N40 O39 1.118(8)
O49 N48 1.169(8)
N48 C47 1.435(11)
C47 C46 1.412(11)
C47 H47 0.9300
C46 N41 1.259(10)
C46 C45 1.384(11)
C45 C44 1.306(10)
C45 H45 0.9300
C44 C43 1.426(10)
C44 H44 0.9300
C43 C42 1.411(11)
C43 H43 0.9300
C42 N41 1.329(10)
C42 H42 0.9300
N51 C52 1.223(10)
N51 C56 1.372(11)
C52 C53 1.346(10)
C52 H52 0.9300
C53 C54 1.382(10)
C53 H53 0.9300
C54 C55 1.367(11)
C54 H54 0.9300
C55 C56 1.389(11)
C55 H55 0.9300
C56 C57 1.372(10)
C57 N58 1.434(10)
C57 H57 0.9300
N58 O59 1.136(8)
O61 C62 1.423(9)
O61 H61 0.86(2)
C62 H62A 0.9600
C62 H62B 0.9600
C62 H62C 0.9600
N1 O1 1.244(8)
N1 O2 1.252(7)
N1 O3 1.289(8)

loop_
_geom_hbond_atom_site_label_D
_geom_hbond_atom_site_label_H
_geom_hbond_atom_site_label_A
_geom_hbond_distance_DH
_geom_hbond_distance_HA
_geom_hbond_distance_DA
_geom_hbond_angle_DHA
_geom_hbond_site_symmetry_A
O61 H61 O1 0.86(2) 1.90(2) 2.750(7) 171(8) 4_666
O4 H4 O2 0.98 1.76 2.711(7) 162.6 .
N21 H21 O14 0.86 2.07 2.740(7) 133.7 .
